data_7018401
loop_
_publ_author_name
'Reitsamer, Christian'
'Stallinger, Silvia'
'Schuh, Walter'
'Kopacka, Holger'
'Wurst, Klaus'
'Obendorf, Dagmar'
'Peringer, Paul'

_publ_section_title
;
 Novel access to carbodiphosphoranes in the coordination sphere of group
 10 metals: template synthesis and protonation of PCP pincer
 carbodiphosphorane complexes of C(dppm)(2).
;
_journal_issue 12
_journal_name_full 'Dalton transactions (Cambridge, England : 2003)'
_journal_page_first 3503
_journal_page_last 3514
_journal_paper_doi 10.1039/c2dt11949h
_journal_volume 41
_journal_year 2012
_chemical_formula_sum 'C57.75 H58.5 Cl2 O2.75 P4 Pt'
_chemical_formula_weight 1186.42
_chemical_name_systematic
;
?
;
_space_group_IT_number 2
_symmetry_cell_setting triclinic
_symmetry_space_group_name_Hall '-P 1'
_symmetry_space_group_name_H-M 'P -1'
_atom_sites_solution_hydrogens geom
_atom_sites_solution_primary direct
_atom_sites_solution_secondary difmap
_audit_creation_method SHELXL-97
_cell_angle_alpha 96.0590(10)
_cell_angle_beta 94.7140(10)
_cell_angle_gamma 92.4210(10)
_cell_formula_units_Z 4
_cell_length_a 9.7629(2)
_cell_length_b 23.2214(3)
_cell_length_c 24.4318(4)
_cell_measurement_reflns_used 88031
_cell_measurement_temperature 233(2)
_cell_measurement_theta_max 26.0
_cell_measurement_theta_min 1.0
_cell_volume 5482.07(16)
_computing_data_collection COLLECT
_computing_data_reduction 'DENZO and SCALEPACK'
_computing_structure_refinement 'SHELXL-97 (Sheldrick, 1997)'
_computing_structure_solution 'SHELXS-97 (Sheldrick, 1990)'
_diffrn_ambient_temperature 233(2)
_diffrn_measured_fraction_theta_full 0.983
_diffrn_measured_fraction_theta_max 0.983
_diffrn_measurement_device_type 'Nonius KappaCCD'
_diffrn_measurement_method 'phi- and omega-scans'
_diffrn_radiation_monochromator graphite
_diffrn_radiation_source 'fine-focus sealed tube'
_diffrn_radiation_type MoK\a
_diffrn_radiation_wavelength 0.71073
_diffrn_reflns_av_R_equivalents 0.0344
_diffrn_reflns_av_sigmaI/netI 0.0486
_diffrn_reflns_limit_h_max 11
_diffrn_reflns_limit_h_min -11
_diffrn_reflns_limit_k_max 27
_diffrn_reflns_limit_k_min -27
_diffrn_reflns_limit_l_max 27
_diffrn_reflns_limit_l_min -29
_diffrn_reflns_number 30900
_diffrn_reflns_theta_full 25.00
_diffrn_reflns_theta_max 25.00
_diffrn_reflns_theta_min 1.81
_diffrn_standards_number 0
_exptl_absorpt_coefficient_mu 2.815
_exptl_absorpt_correction_type none
_exptl_crystal_colour yellow
_exptl_crystal_density_diffrn 1.437
_exptl_crystal_density_method 'not measured'
_exptl_crystal_description prism
_exptl_crystal_F_000 2396
_exptl_crystal_size_max 0.3
_exptl_crystal_size_mid 0.12
_exptl_crystal_size_min 0.07
_refine_diff_density_max 0.930
_refine_diff_density_min -0.822
_refine_diff_density_rms 0.096
_refine_ls_extinction_method none
_refine_ls_goodness_of_fit_ref 1.040
_refine_ls_hydrogen_treatment constr
_refine_ls_matrix_type full
_refine_ls_number_parameters 1202
_refine_ls_number_reflns 19002
_refine_ls_number_restraints 48
_refine_ls_restrained_S_all 1.045
_refine_ls_R_factor_all 0.0577
_refine_ls_R_factor_gt 0.0405
_refine_ls_shift/su_max 0.004
_refine_ls_shift/su_mean 0.000
_refine_ls_structure_factor_coef Fsqd
_refine_ls_weighting_details 'calc w=1/[\s^2^(Fo^2^)+(0.0397P)^2^+11.6007P] where P=(Fo^2^+2Fc^2^)/3'
_refine_ls_weighting_scheme calc
_refine_ls_wR_factor_gt 0.0963
_refine_ls_wR_factor_ref 0.1034
_reflns_number_gt 15209
_reflns_number_total 19002
_reflns_threshold_expression >2sigma(I)
_cod_data_source_file c2dt11949h.txt
_cod_data_source_block p147
_cod_original_sg_symbol_H-M P-1
_cod_original_formula_sum 'C57.75 H58.50 Cl2 O2.75 P4 Pt'
_cod_database_code 7018401

loop_
_symmetry_equiv_pos_as_xyz
'x, y, z'
'-x, -y, -z'

loop_
_atom_site_label
_atom_site_type_symbol
_atom_site_fract_x
_atom_site_fract_y
_atom_site_fract_z
_atom_site_U_iso_or_equiv
_atom_site_adp_type
_atom_site_occupancy
_atom_site_symmetry_multiplicity
_atom_site_calc_flag
_atom_site_refinement_flags
_atom_site_disorder_assembly
_atom_site_disorder_group
Pt1 Pt 0.70984(2) 0.316824(8) 0.215226(7) 0.03607(7) Uani 1 1 d . . .
Pt2 Pt 0.75699(2) 0.173729(8) 0.707188(8) 0.04153(7) Uani 1 1 d . . .
Cl1 Cl 0.7397(2) 0.33301(7) 0.31285(6) 0.0730(5) Uani 1 1 d . . .
Cl2 Cl 0.7668(3) 0.18155(8) 0.80461(6) 0.1003(8) Uani 1 1 d . . .
Cl3 Cl 0.18274(17) 0.29927(10) 0.09870(9) 0.0843(6) Uani 1 1 d . . .
Cl4 Cl 0.23328(16) 0.16551(8) 0.59656(8) 0.0760(5) Uani 1 1 d . . .
P1 P 0.56143(14) 0.23828(5) 0.21804(5) 0.0385(3) Uani 1 1 d . . .
P2 P 0.63112(14) 0.23315(6) 0.10510(5) 0.0369(3) Uani 1 1 d . . .
P3 P 0.72994(13) 0.35737(6) 0.09490(5) 0.0362(3) Uani 1 1 d . . .
P4 P 0.85609(13) 0.39405(6) 0.20510(5) 0.0370(3) Uani 1 1 d . . .
P5 P 0.61680(15) 0.09138(6) 0.69769(6) 0.0413(3) Uani 1 1 d . . .
P6 P 0.68269(12) 0.10544(5) 0.58611(5) 0.0328(3) Uani 1 1 d . . .
P7 P 0.78763(13) 0.23122(5) 0.59680(5) 0.0334(3) Uani 1 1 d . . .
P8 P 0.90291(14) 0.25415(5) 0.70978(5) 0.0386(3) Uani 1 1 d . . .
C1 C 0.6838(5) 0.3018(2) 0.13031(18) 0.0360(11) Uani 1 1 d . . .
C2 C 0.4960(5) 0.2129(2) 0.1470(2) 0.0439(12) Uani 1 1 d . . .
H2A H 0.4775 0.1708 0.1424 0.053 Uiso 1 1 calc . . .
H2B H 0.4109 0.2316 0.1367 0.053 Uiso 1 1 calc . . .
C3 C 0.8869(5) 0.3903(2) 0.1319(2) 0.0416(12) Uani 1 1 d . . .
H3A H 0.9059 0.4292 0.1213 0.050 Uiso 1 1 calc . . .
H3B H 0.9653 0.3666 0.1243 0.050 Uiso 1 1 calc . . .
C4 C 0.7439(5) 0.1687(2) 0.62245(18) 0.0330(10) Uani 1 1 d . . .
C5 C 0.5497(5) 0.0773(2) 0.6249(2) 0.0370(11) Uani 1 1 d . . .
H5A H 0.5315 0.0356 0.6143 0.044 Uiso 1 1 calc . . .
H5B H 0.4641 0.0970 0.6183 0.044 Uiso 1 1 calc . . .
C6 C 0.9410(5) 0.2608(2) 0.6391(2) 0.0363(11) Uani 1 1 d . . .
H6A H 0.9598 0.3015 0.6337 0.044 Uiso 1 1 calc . . .
H6B H 1.0211 0.2388 0.6299 0.044 Uiso 1 1 calc . . .
C101 C 0.4109(6) 0.2450(2) 0.2572(2) 0.0487(13) Uani 1 1 d . . .
C102 C 0.4293(7) 0.2467(3) 0.3139(3) 0.0657(17) Uani 1 1 d . . .
H102 H 0.5171 0.2428 0.3316 0.079 Uiso 1 1 calc . . .
C103 C 0.3152(10) 0.2544(4) 0.3449(3) 0.090(3) Uani 1 1 d . . .
H103 H 0.3277 0.2561 0.3836 0.109 Uiso 1 1 calc . . .
C104 C 0.1877(10) 0.2593(4) 0.3201(4) 0.091(3) Uani 1 1 d . . .
H104 H 0.1122 0.2640 0.3414 0.110 Uiso 1 1 calc . . .
C105 C 0.1697(8) 0.2574(4) 0.2639(4) 0.091(3) Uani 1 1 d . . .
H105 H 0.0813 0.2607 0.2464 0.110 Uiso 1 1 calc . . .
C106 C 0.2815(7) 0.2507(3) 0.2322(3) 0.0727(19) Uani 1 1 d . . .
H106 H 0.2685 0.2501 0.1936 0.087 Uiso 1 1 calc . . .
C107 C 0.6465(6) 0.1767(2) 0.2434(2) 0.0449(13) Uani 1 1 d . . .
C108 C 0.7810(7) 0.1826(3) 0.2656(3) 0.0584(16) Uani 1 1 d . . .
H108 H 0.8279 0.2192 0.2684 0.070 Uiso 1 1 calc . . .
C109 C 0.8490(9) 0.1363(3) 0.2837(3) 0.079(2) Uani 1 1 d . . .
H109 H 0.9403 0.1417 0.2996 0.095 Uiso 1 1 calc . . .
C110 C 0.7846(10) 0.0835(3) 0.2787(3) 0.081(2) Uani 1 1 d . . .
H110 H 0.8316 0.0519 0.2905 0.097 Uiso 1 1 calc . . .
C111 C 0.6519(10) 0.0754(3) 0.2566(3) 0.083(2) Uani 1 1 d . . .
H111 H 0.6079 0.0382 0.2528 0.100 Uiso 1 1 calc . . .
C112 C 0.5799(8) 0.1228(3) 0.2392(3) 0.0691(18) Uani 1 1 d . . .
H112 H 0.4873 0.1175 0.2249 0.083 Uiso 1 1 calc . . .
C201 C 0.5615(6) 0.2198(2) 0.0336(2) 0.0431(12) Uani 1 1 d . . .
C202 C 0.6349(7) 0.1906(3) -0.0059(2) 0.0587(16) Uani 1 1 d . . .
H202 H 0.7233 0.1782 0.0037 0.070 Uiso 1 1 calc . . .
C203 C 0.5757(10) 0.1798(3) -0.0599(3) 0.079(2) Uani 1 1 d . . .
H203 H 0.6249 0.1598 -0.0868 0.094 Uiso 1 1 calc . . .
C204 C 0.4498(10) 0.1973(3) -0.0746(3) 0.084(2) Uani 1 1 d . . .
H204 H 0.4113 0.1895 -0.1113 0.100 Uiso 1 1 calc . . .
C205 C 0.3784(8) 0.2266(3) -0.0359(3) 0.078(2) Uani 1 1 d . . .
H205 H 0.2901 0.2386 -0.0462 0.094 Uiso 1 1 calc . . .
C206 C 0.4340(6) 0.2390(3) 0.0189(3) 0.0604(16) Uani 1 1 d . . .
H206 H 0.3850 0.2601 0.0452 0.072 Uiso 1 1 calc . . .
C207 C 0.7610(6) 0.1803(2) 0.1132(2) 0.0474(13) Uani 1 1 d . . .
C208 C 0.8977(7) 0.1984(3) 0.1216(3) 0.0587(16) Uani 1 1 d . . .
H208 H 0.9230 0.2381 0.1240 0.070 Uiso 1 1 calc . . .
C209 C 0.9975(7) 0.1589(3) 0.1263(3) 0.082(2) Uani 1 1 d . . .
H209 H 1.0909 0.1714 0.1321 0.098 Uiso 1 1 calc . . .
C210 C 0.9596(10) 0.1003(4) 0.1226(3) 0.089(3) Uani 1 1 d . . .
H210 H 1.0278 0.0732 0.1257 0.107 Uiso 1 1 calc . . .
C211 C 0.8231(9) 0.0814(3) 0.1143(3) 0.082(2) Uani 1 1 d . . .
H211 H 0.7978 0.0417 0.1120 0.098 Uiso 1 1 calc . . .
C212 C 0.7239(7) 0.1215(3) 0.1095(3) 0.0615(16) Uani 1 1 d . . .
H212 H 0.6305 0.1090 0.1037 0.074 Uiso 1 1 calc . . .
C301 C 0.6138(5) 0.4157(2) 0.0950(2) 0.0423(12) Uani 1 1 d . . .
C302 C 0.4851(6) 0.4089(3) 0.1140(3) 0.0564(15) Uani 1 1 d . . .
H302 H 0.4571 0.3737 0.1265 0.068 Uiso 1 1 calc . . .
C303 C 0.3974(7) 0.4548(3) 0.1146(3) 0.080(2) Uani 1 1 d . . .
H303 H 0.3109 0.4506 0.1284 0.096 Uiso 1 1 calc . . .
C304 C 0.4354(9) 0.5056(3) 0.0954(4) 0.083(2) Uani 1 1 d . . .
H304 H 0.3745 0.5359 0.0956 0.099 Uiso 1 1 calc . . .
C305 C 0.5619(9) 0.5127(3) 0.0759(4) 0.082(2) Uani 1 1 d . . .
H305 H 0.5884 0.5481 0.0635 0.099 Uiso 1 1 calc . . .
C306 C 0.6505(7) 0.4680(3) 0.0745(3) 0.0628(17) Uani 1 1 d . . .
H306 H 0.7358 0.4725 0.0598 0.075 Uiso 1 1 calc . . .
C307 C 0.7585(6) 0.3387(2) 0.0237(2) 0.0427(12) Uani 1 1 d . . .
C308 C 0.8770(7) 0.3126(3) 0.0095(3) 0.0616(16) Uani 1 1 d . . .
H308 H 0.9470 0.3070 0.0369 0.074 Uiso 1 1 calc . . .
C309 C 0.8917(9) 0.2945(4) -0.0460(3) 0.086(2) Uani 1 1 d . . .
H309 H 0.9717 0.2764 -0.0560 0.104 Uiso 1 1 calc . . .
C310 C 0.7890(10) 0.3031(4) -0.0864(3) 0.088(2) Uani 1 1 d . . .
H310 H 0.7992 0.2905 -0.1236 0.106 Uiso 1 1 calc . . .
C311 C 0.6735(9) 0.3296(3) -0.0725(3) 0.075(2) Uani 1 1 d . . .
H311 H 0.6050 0.3361 -0.1002 0.090 Uiso 1 1 calc . . .
C312 C 0.6562(7) 0.3471(3) -0.0176(2) 0.0602(16) Uani 1 1 d . . .
H312 H 0.5752 0.3647 -0.0081 0.072 Uiso 1 1 calc . . .
C401 C 0.7822(5) 0.4634(2) 0.2220(2) 0.0442(12) Uani 1 1 d . . .
C402 C 0.6708(6) 0.4665(3) 0.2535(3) 0.0617(17) Uani 1 1 d . . .
H402 H 0.6308 0.4324 0.2641 0.074 Uiso 1 1 calc . . .
C403 C 0.6175(8) 0.5194(3) 0.2695(4) 0.089(2) Uani 1 1 d . . .
H403 H 0.5430 0.5210 0.2916 0.107 Uiso 1 1 calc . . .
C404 C 0.6729(8) 0.5691(3) 0.2533(4) 0.081(2) Uani 1 1 d . . .
H404 H 0.6366 0.6050 0.2642 0.098 Uiso 1 1 calc . . .
C405 C 0.7798(9) 0.5666(3) 0.2218(4) 0.081(2) Uani 1 1 d . . .
H405 H 0.8167 0.6008 0.2101 0.097 Uiso 1 1 calc . . .
C406 C 0.8362(7) 0.5139(3) 0.2063(3) 0.0659(18) Uani 1 1 d . . .
H406 H 0.9119 0.5130 0.1849 0.079 Uiso 1 1 calc . . .
C407 C 1.0254(6) 0.4033(2) 0.2428(2) 0.0486(13) Uani 1 1 d . . .
C408 C 1.0352(7) 0.4203(4) 0.2984(3) 0.077(2) Uani 1 1 d . . .
H408 H 0.9550 0.4261 0.3166 0.092 Uiso 1 1 calc . . .
C409 C 1.1657(9) 0.4292(4) 0.3283(3) 0.100(3) Uani 1 1 d . . .
H409 H 1.1724 0.4415 0.3664 0.120 Uiso 1 1 calc . . .
C410 C 1.2815(8) 0.4199(4) 0.3022(4) 0.092(3) Uani 1 1 d . . .
H410 H 1.3681 0.4250 0.3224 0.110 Uiso 1 1 calc . . .
C411 C 1.2730(7) 0.4035(4) 0.2477(4) 0.085(2) Uani 1 1 d . . .
H411 H 1.3537 0.3979 0.2298 0.103 Uiso 1 1 calc . . .
C412 C 1.1467(6) 0.3950(3) 0.2177(3) 0.0701(19) Uani 1 1 d . . .
H412 H 1.1425 0.3833 0.1795 0.084 Uiso 1 1 calc . . .
C501 C 0.4670(7) 0.0874(2) 0.7369(2) 0.0580(16) Uani 1 1 d . . .
C502 C 0.4852(9) 0.0769(4) 0.7920(3) 0.090(3) Uani 1 1 d . . .
H502 H 0.5734 0.0722 0.8090 0.109 Uiso 1 1 calc . . .
C503 C 0.3686(13) 0.0735(4) 0.8216(3) 0.116(4) Uani 1 1 d . . .
H503 H 0.3789 0.0655 0.8586 0.140 Uiso 1 1 calc . . .
C504 C 0.2414(13) 0.0815(5) 0.7981(5) 0.134(5) Uani 1 1 d . . .
H504 H 0.1651 0.0800 0.8191 0.161 Uiso 1 1 calc . . .
C505 C 0.2236(9) 0.0914(5) 0.7453(5) 0.113(3) Uani 1 1 d . . .
H505 H 0.1346 0.0960 0.7290 0.135 Uiso 1 1 calc . . .
C506 C 0.3354(8) 0.0952(3) 0.7143(3) 0.082(2) Uani 1 1 d . . .
H506 H 0.3217 0.1031 0.6773 0.098 Uiso 1 1 calc . . .
C507 C 0.7108(6) 0.0286(2) 0.7140(2) 0.0454(13) Uani 1 1 d . . .
C508 C 0.8288(8) 0.0360(3) 0.7491(3) 0.078(2) Uani 1 1 d . . .
H508 H 0.8650 0.0738 0.7612 0.093 Uiso 1 1 calc . . .
C509 C 0.8957(8) -0.0108(4) 0.7673(4) 0.097(3) Uani 1 1 d . . .
H509 H 0.9736 -0.0047 0.7929 0.117 Uiso 1 1 calc . . .
C510 C 0.8482(7) -0.0654(3) 0.7479(3) 0.074(2) Uani 1 1 d . . .
H510 H 0.8941 -0.0973 0.7597 0.089 Uiso 1 1 calc . . .
C511 C 0.7343(8) -0.0744(3) 0.7112(3) 0.077(2) Uani 1 1 d . . .
H511 H 0.7017 -0.1123 0.6975 0.092 Uiso 1 1 calc . . .
C512 C 0.6672(7) -0.0272(3) 0.6943(3) 0.0669(18) Uani 1 1 d . . .
H512 H 0.5894 -0.0336 0.6687 0.080 Uiso 1 1 calc . . .
C601 C 0.6114(5) 0.1116(2) 0.5163(2) 0.0391(12) Uani 1 1 d . . .
C602 C 0.6790(6) 0.0905(3) 0.4716(2) 0.0557(15) Uani 1 1 d . . .
H602 H 0.7578 0.0692 0.4771 0.067 Uiso 1 1 calc . . .
C603 C 0.6308(8) 0.1007(4) 0.4183(3) 0.076(2) Uani 1 1 d . . .
H603 H 0.6785 0.0871 0.3880 0.091 Uiso 1 1 calc . . .
C604 C 0.5161(9) 0.1301(3) 0.4102(3) 0.077(2) Uani 1 1 d . . .
H604 H 0.4834 0.1365 0.3742 0.092 Uiso 1 1 calc . . .
C605 C 0.4464(7) 0.1507(3) 0.4544(3) 0.071(2) Uani 1 1 d . . .
H605 H 0.3662 0.1710 0.4483 0.085 Uiso 1 1 calc . . .
C606 C 0.4940(6) 0.1416(3) 0.5081(2) 0.0527(14) Uani 1 1 d . . .
H606 H 0.4466 0.1558 0.5383 0.063 Uiso 1 1 calc . . .
C607 C 0.8021(5) 0.0483(2) 0.5801(2) 0.0393(12) Uani 1 1 d . . .
C608 C 0.9398(6) 0.0598(2) 0.5991(3) 0.0537(15) Uani 1 1 d . . .
H608 H 0.9710 0.0974 0.6144 0.064 Uiso 1 1 calc . . .
C609 C 1.0308(6) 0.0155(3) 0.5955(4) 0.078(2) Uani 1 1 d . . .
H609 H 1.1238 0.0231 0.6084 0.093 Uiso 1 1 calc . . .
C610 C 0.9858(8) -0.0387(3) 0.5734(4) 0.094(3) Uani 1 1 d . . .
H610 H 1.0475 -0.0688 0.5725 0.113 Uiso 1 1 calc . . .
C611 C 0.8501(7) -0.0505(3) 0.5520(4) 0.081(2) Uani 1 1 d . . .
H611 H 0.8212 -0.0877 0.5348 0.097 Uiso 1 1 calc . . .
C612 C 0.7587(6) -0.0074(3) 0.5561(3) 0.0599(16) Uani 1 1 d . . .
H612 H 0.6661 -0.0154 0.5427 0.072 Uiso 1 1 calc . . .
C701 C 0.6646(5) 0.2867(2) 0.6048(2) 0.0421(12) Uani 1 1 d . . .
C702 C 0.5330(6) 0.2722(3) 0.6176(3) 0.0566(15) Uani 1 1 d . . .
H702 H 0.5078 0.2337 0.6223 0.068 Uiso 1 1 calc . . .
C703 C 0.4386(7) 0.3150(3) 0.6234(3) 0.081(2) Uani 1 1 d . . .
H703 H 0.3489 0.3054 0.6320 0.097 Uiso 1 1 calc . . .
C704 C 0.4766(9) 0.3713(3) 0.6167(4) 0.086(2) Uani 1 1 d . . .
H704 H 0.4123 0.4002 0.6208 0.103 Uiso 1 1 calc . . .
C705 C 0.6051(9) 0.3858(3) 0.6042(4) 0.083(2) Uani 1 1 d . . .
H705 H 0.6297 0.4246 0.6002 0.099 Uiso 1 1 calc . . .
C706 C 0.7002(7) 0.3439(3) 0.5974(3) 0.0615(17) Uani 1 1 d . . .
H706 H 0.7886 0.3540 0.5877 0.074 Uiso 1 1 calc . . .
C707 C 0.8261(5) 0.2274(2) 0.5257(2) 0.0388(11) Uani 1 1 d . . .
C708 C 0.9464(6) 0.2014(3) 0.5102(2) 0.0540(14) Uani 1 1 d . . .
H708 H 1.0051 0.1853 0.5362 0.065 Uiso 1 1 calc . . .
C709 C 0.9770(7) 0.2000(3) 0.4556(3) 0.0714(19) Uani 1 1 d . . .
H709 H 1.0570 0.1826 0.4446 0.086 Uiso 1 1 calc . . .
C710 C 0.8917(9) 0.2238(4) 0.4174(3) 0.082(2) Uani 1 1 d . . .
H710 H 0.9140 0.2230 0.3806 0.098 Uiso 1 1 calc . . .
C711 C 0.7751(8) 0.2484(3) 0.4329(3) 0.0702(19) Uani 1 1 d . . .
H711 H 0.7171 0.2645 0.4065 0.084 Uiso 1 1 calc . . .
C712 C 0.7403(6) 0.2504(3) 0.4862(2) 0.0532(14) Uani 1 1 d . . .
H712 H 0.6587 0.2673 0.4960 0.064 Uiso 1 1 calc . . .
C801 C 0.8274(6) 0.3218(2) 0.7338(2) 0.0449(13) Uani 1 1 d . . .
C802 C 0.7074(6) 0.3212(3) 0.7595(2) 0.0544(15) Uani 1 1 d . . .
H802 H 0.6635 0.2854 0.7641 0.065 Uiso 1 1 calc . . .
C803 C 0.6502(7) 0.3719(4) 0.7786(3) 0.075(2) Uani 1 1 d . . .
H803 H 0.5691 0.3708 0.7967 0.090 Uiso 1 1 calc . . .
C804 C 0.7127(9) 0.4240(3) 0.7709(3) 0.077(2) Uani 1 1 d . . .
H804 H 0.6738 0.4586 0.7838 0.093 Uiso 1 1 calc . . .
C805 C 0.8300(9) 0.4262(3) 0.7450(4) 0.083(2) Uani 1 1 d . . .
H805 H 0.8714 0.4623 0.7396 0.099 Uiso 1 1 calc . . .
C806 C 0.8894(7) 0.3748(3) 0.7262(3) 0.0682(18) Uani 1 1 d . . .
H806 H 0.9712 0.3763 0.7085 0.082 Uiso 1 1 calc . . .
C807 C 1.0698(6) 0.2590(2) 0.7498(2) 0.0509(14) Uani 1 1 d . . .
C808 C 1.0811(8) 0.2807(3) 0.8053(3) 0.076(2) Uani 1 1 d . . .
H808 H 1.0024 0.2918 0.8226 0.092 Uiso 1 1 calc . . .
C809 C 1.2098(11) 0.2860(4) 0.8351(3) 0.093(3) Uani 1 1 d . . .
H809 H 1.2173 0.3012 0.8725 0.112 Uiso 1 1 calc . . .
C810 C 1.3252(9) 0.2694(4) 0.8110(4) 0.097(3) Uani 1 1 d . . .
H810 H 1.4115 0.2729 0.8315 0.116 Uiso 1 1 calc . . .
C811 C 1.3130(8) 0.2481(4) 0.7580(4) 0.101(3) Uani 1 1 d . . .
H811 H 1.3923 0.2367 0.7413 0.121 Uiso 1 1 calc . . .
C812 C 1.1857(7) 0.2420(3) 0.7262(3) 0.078(2) Uani 1 1 d . . .
H812 H 1.1803 0.2263 0.6889 0.094 Uiso 1 1 calc . . .
O1 O 1.423(2) 0.4674(6) 0.4372(6) 0.309(10) Uani 1 1 d . . .
C7 C 1.524(3) 0.4384(11) 0.4380(8) 0.30(2) Uani 1 1 d . . .
C8 C 1.645(3) 0.4665(15) 0.4297(15) 0.36(2) Uani 1 1 d . . .
C9 C 1.517(2) 0.3813(7) 0.4454(7) 0.235(10) Uani 1 1 d . . .
O2 O 0.876(3) -0.0680(12) 0.0683(12) 0.259(13) Uiso 0.50 1 d PD A 1
C10 C 0.958(5) -0.1128(16) 0.0648(14) 0.26(2) Uiso 0.50 1 d PD A 1
C11 C 0.965(3) -0.1496(12) 0.1044(12) 0.177(12) Uiso 0.50 1 d PD A 1
C12 C 0.953(4) -0.1384(15) 0.0123(12) 0.227(16) Uiso 0.50 1 d PD A 1
O3 O 1.345(2) 0.0709(10) 0.1014(9) 0.189(8) Uiso 0.50 1 d PD B 1
C13 C 1.347(4) 0.0346(13) 0.0549(11) 0.72(5) Uiso 0.50 1 d PD B 1
C14 C 1.267(4) -0.0141(12) 0.0598(16) 0.257(18) Uiso 0.50 1 d PD B 1
C15 C 1.346(5) 0.0585(19) 0.0079(11) 0.254(19) Uiso 0.50 1 d PD B 1
O4 O 1.105(2) 0.3626(8) 0.5587(10) 0.174(7) Uiso 0.50 1 d PD C 1
C16 C 1.056(5) 0.4084(17) 0.5454(10) 0.84(6) Uiso 0.50 1 d PD C 1
C17 C 0.994(4) 0.4042(16) 0.4958(11) 0.213(15) Uiso 0.50 1 d PD C 1
C18 C 1.022(4) 0.4458(13) 0.5923(13) 0.221(15) Uiso 0.50 1 d PD C 1
O5 O 0.0634(18) 0.4876(7) 0.0355(8) 0.068(5) Uiso 0.25 1 d PD . 1
C19 C -0.001(4) 0.5410(14) 0.0311(9) 0.27(2) Uiso 0.25 1 d PD . 1
C20 C -0.085(2) 0.5438(10) -0.0153(8) 0.052(6) Uiso 0.25 1 d PD . 1
C21 C -0.019(2) 0.5698(9) 0.0760(8) 0.048(5) Uiso 0.25 1 d PD D 1
O6 O -0.2521(16) 0.6368(7) 0.0132(6) 0.141(5) Uiso 0.50 1 d P E 1
O2A O 0.9454(15) -0.0513(6) 0.0951(6) 0.105(4) Uiso 0.50 1 d PD F 2
C10A C 1.024(2) -0.0834(10) 0.0764(11) 0.133(8) Uiso 0.50 1 d PD F 2
C11A C 1.154(3) -0.0669(17) 0.069(2) 0.31(2) Uiso 0.50 1 d PD F 2
C12A C 0.997(4) -0.1427(10) 0.0638(16) 0.183(12) Uiso 0.50 1 d PD F 2
O3A O 1.296(4) 0.0864(17) 0.040(2) 0.38(2) Uiso 0.50 1 d PD G 2
C13A C 1.347(4) 0.0346(13) 0.0549(11) 0.72(5) Uiso 0.50 1 d PD G 2
C14A C 1.445(7) 0.014(3) 0.023(2) 0.44(4) Uiso 0.50 1 d PD . 2
C15A C 1.378(5) 0.029(3) 0.1069(14) 0.30(3) Uiso 0.50 1 d PD G 2
O4A O 1.080(3) 0.3699(13) 0.4996(11) 0.271(13) Uiso 0.50 1 d PD H 2
C16A C 1.056(5) 0.4084(17) 0.5454(10) 0.84(6) Uiso 0.50 1 d PD H 2
C17A C 0.946(3) 0.4394(13) 0.5360(14) 0.190(12) Uiso 0.50 1 d PD H 2
C18A C 1.095(2) 0.3913(12) 0.5941(9) 0.137(8) Uiso 0.50 1 d PD H 2
O5A O 0.0542(19) 0.5309(8) 0.0806(7) 0.079(5) Uiso 0.25 1 d PD I 2
C19A C -0.001(4) 0.5410(14) 0.0311(9) 0.27(2) Uiso 0.25 1 d PD I 2
C20A C -0.100(3) 0.5796(11) 0.0273(11) 0.079(8) Uiso 0.25 1 d PD I 2
C21A C 0.0000 0.5000 0.0000 0.162(14) Uiso 0.50 2 d SPD . 2
O7 O 1.283(3) 0.2598(12) 0.5036(12) 0.265(12) Uiso 0.50 1 d P . .

loop_
_atom_site_aniso_label
_atom_site_aniso_U_11
_atom_site_aniso_U_22
_atom_site_aniso_U_33
_atom_site_aniso_U_23
_atom_site_aniso_U_13
_atom_site_aniso_U_12
Pt1 0.05000(13) 0.03070(11) 0.02750(11) 0.00418(8) 0.00568(8) -0.00515(8)
Pt2 0.05979(14) 0.03574(12) 0.02746(11) 0.00106(8) 0.00692(9) -0.01628(9)
Cl1 0.1301(15) 0.0578(9) 0.0281(7) 0.0043(6) 0.0071(8) -0.0289(9)
Cl2 0.190(2) 0.0737(12) 0.0296(8) -0.0022(7) 0.0149(10) -0.0681(13)
Cl3 0.0485(9) 0.1130(15) 0.0908(14) 0.0000(11) 0.0098(9) 0.0175(9)
Cl4 0.0418(8) 0.0844(12) 0.1013(14) 0.0012(10) 0.0124(8) 0.0097(8)
P1 0.0507(8) 0.0310(7) 0.0343(7) 0.0066(5) 0.0070(6) -0.0057(6)
P2 0.0449(7) 0.0343(7) 0.0309(7) 0.0017(5) 0.0027(6) 0.0013(6)
P3 0.0420(7) 0.0382(7) 0.0295(7) 0.0081(5) 0.0049(5) 0.0001(6)
P4 0.0412(7) 0.0351(7) 0.0346(7) 0.0053(5) 0.0031(6) -0.0050(6)
P5 0.0522(8) 0.0355(7) 0.0358(7) 0.0015(6) 0.0115(6) -0.0131(6)
P6 0.0320(6) 0.0346(7) 0.0307(6) -0.0017(5) 0.0042(5) 0.0003(5)
P7 0.0362(7) 0.0332(7) 0.0317(7) 0.0065(5) 0.0043(5) 0.0005(5)
P8 0.0496(8) 0.0319(7) 0.0327(7) 0.0043(5) 0.0008(6) -0.0108(6)
C1 0.051(3) 0.034(3) 0.022(2) 0.002(2) -0.001(2) 0.000(2)
C2 0.051(3) 0.039(3) 0.041(3) 0.005(2) 0.005(2) -0.004(2)
C3 0.043(3) 0.045(3) 0.037(3) 0.008(2) 0.005(2) -0.006(2)
C4 0.043(3) 0.036(3) 0.021(2) 0.0085(19) 0.006(2) -0.002(2)
C5 0.035(3) 0.036(3) 0.039(3) -0.002(2) 0.008(2) -0.003(2)
C6 0.039(3) 0.031(3) 0.038(3) 0.004(2) 0.003(2) -0.004(2)
C101 0.061(4) 0.041(3) 0.045(3) 0.010(2) 0.014(3) -0.007(3)
C102 0.073(4) 0.076(4) 0.051(4) 0.008(3) 0.021(3) 0.001(3)
C103 0.118(7) 0.098(6) 0.062(5) 0.010(4) 0.050(5) 0.005(5)
C104 0.092(6) 0.092(6) 0.100(7) 0.017(5) 0.061(5) -0.002(5)
C105 0.061(5) 0.108(7) 0.110(7) 0.021(5) 0.032(5) 0.000(4)
C106 0.061(4) 0.094(5) 0.066(5) 0.015(4) 0.018(3) -0.003(4)
C107 0.065(4) 0.037(3) 0.036(3) 0.012(2) 0.016(3) 0.004(3)
C108 0.073(4) 0.052(4) 0.051(4) 0.003(3) 0.008(3) 0.011(3)
C109 0.104(6) 0.062(5) 0.073(5) 0.004(4) 0.003(4) 0.033(4)
C110 0.121(7) 0.066(5) 0.062(5) 0.013(4) 0.022(5) 0.038(5)
C111 0.141(8) 0.038(4) 0.075(5) 0.014(3) 0.032(5) -0.007(4)
C112 0.092(5) 0.043(4) 0.073(5) 0.017(3) 0.009(4) -0.011(3)
C201 0.055(3) 0.040(3) 0.031(3) -0.002(2) -0.003(2) -0.007(2)
C202 0.077(4) 0.056(4) 0.041(3) -0.004(3) 0.002(3) 0.007(3)
C203 0.134(7) 0.060(4) 0.038(4) -0.005(3) 0.001(4) 0.001(4)
C204 0.129(7) 0.071(5) 0.044(4) 0.008(4) -0.026(4) -0.014(5)
C205 0.083(5) 0.090(5) 0.056(4) 0.017(4) -0.030(4) -0.008(4)
C206 0.060(4) 0.068(4) 0.053(4) 0.009(3) 0.003(3) 0.004(3)
C207 0.059(4) 0.044(3) 0.039(3) 0.004(2) 0.000(3) 0.009(3)
C208 0.063(4) 0.057(4) 0.054(4) 0.000(3) -0.003(3) 0.014(3)
C209 0.062(4) 0.075(5) 0.105(6) -0.001(4) -0.015(4) 0.021(4)
C210 0.106(7) 0.076(5) 0.086(6) 0.009(4) -0.004(5) 0.046(5)
C211 0.111(6) 0.046(4) 0.092(6) 0.010(4) 0.018(5) 0.020(4)
C212 0.076(4) 0.041(3) 0.066(4) 0.002(3) 0.005(3) 0.007(3)
C301 0.049(3) 0.040(3) 0.038(3) 0.006(2) 0.001(2) 0.000(2)
C302 0.057(4) 0.052(4) 0.064(4) 0.016(3) 0.011(3) 0.011(3)
C303 0.068(4) 0.080(5) 0.097(6) 0.015(4) 0.018(4) 0.023(4)
C304 0.088(6) 0.055(4) 0.107(6) 0.018(4) 0.001(5) 0.026(4)
C305 0.097(6) 0.045(4) 0.106(6) 0.026(4) -0.011(5) 0.011(4)
C306 0.067(4) 0.047(4) 0.078(5) 0.022(3) 0.006(3) -0.002(3)
C307 0.053(3) 0.046(3) 0.030(3) 0.005(2) 0.009(2) -0.006(2)
C308 0.063(4) 0.073(4) 0.048(4) 0.001(3) 0.012(3) -0.003(3)
C309 0.090(5) 0.109(6) 0.062(5) -0.008(4) 0.042(4) -0.002(5)
C310 0.116(7) 0.105(6) 0.038(4) -0.013(4) 0.020(4) -0.024(5)
C311 0.104(6) 0.083(5) 0.034(3) 0.005(3) 0.001(4) -0.014(4)
C312 0.077(4) 0.066(4) 0.038(3) 0.011(3) 0.004(3) -0.005(3)
C401 0.046(3) 0.037(3) 0.046(3) 0.000(2) -0.001(2) -0.009(2)
C402 0.061(4) 0.041(3) 0.083(5) -0.002(3) 0.017(3) 0.000(3)
C403 0.081(5) 0.059(5) 0.127(7) -0.010(4) 0.029(5) 0.010(4)
C404 0.074(5) 0.052(4) 0.113(7) -0.010(4) -0.007(5) 0.019(4)
C405 0.104(6) 0.038(4) 0.097(6) 0.015(4) -0.014(5) -0.016(4)
C406 0.081(5) 0.038(3) 0.078(5) 0.006(3) 0.009(4) -0.013(3)
C407 0.055(3) 0.047(3) 0.042(3) 0.006(2) -0.007(3) -0.001(3)
C408 0.064(4) 0.113(6) 0.049(4) 0.005(4) -0.009(3) -0.012(4)
C409 0.088(6) 0.151(9) 0.056(5) 0.022(5) -0.023(4) -0.028(6)
C410 0.057(5) 0.124(7) 0.091(6) 0.024(5) -0.023(4) -0.020(4)
C411 0.044(4) 0.119(7) 0.091(6) 0.014(5) -0.006(4) -0.006(4)
C412 0.045(4) 0.101(5) 0.062(4) 0.002(4) 0.001(3) -0.002(3)
C501 0.081(5) 0.047(3) 0.046(3) -0.008(3) 0.032(3) -0.026(3)
C502 0.118(6) 0.099(6) 0.047(4) -0.018(4) 0.026(4) -0.059(5)
C503 0.166(10) 0.128(8) 0.050(5) -0.021(5) 0.062(6) -0.075(8)
C504 0.141(9) 0.126(8) 0.128(10) -0.053(7) 0.093(8) -0.074(8)
C505 0.083(6) 0.140(9) 0.118(8) -0.006(6) 0.065(6) -0.015(5)
C506 0.068(5) 0.089(5) 0.094(6) 0.012(4) 0.042(4) -0.001(4)
C507 0.049(3) 0.045(3) 0.043(3) 0.012(2) 0.010(2) -0.011(2)
C508 0.080(5) 0.062(4) 0.086(5) 0.022(4) -0.027(4) -0.023(4)
C509 0.080(5) 0.082(6) 0.126(7) 0.039(5) -0.043(5) -0.014(4)
C510 0.061(4) 0.074(5) 0.093(6) 0.029(4) 0.010(4) 0.012(4)
C511 0.081(5) 0.042(4) 0.101(6) 0.002(4) -0.019(4) -0.001(3)
C512 0.068(4) 0.048(4) 0.078(5) 0.002(3) -0.021(4) -0.008(3)
C601 0.035(3) 0.044(3) 0.035(3) 0.000(2) -0.004(2) -0.008(2)
C602 0.059(4) 0.069(4) 0.037(3) -0.001(3) 0.004(3) -0.002(3)
C603 0.093(5) 0.096(6) 0.036(3) -0.002(3) 0.006(3) -0.014(4)
C604 0.094(6) 0.085(5) 0.048(4) 0.019(4) -0.017(4) -0.029(4)
C605 0.059(4) 0.069(4) 0.080(5) 0.021(4) -0.028(4) -0.011(3)
C606 0.049(3) 0.056(4) 0.051(4) 0.009(3) -0.008(3) -0.007(3)
C607 0.042(3) 0.033(3) 0.045(3) 0.003(2) 0.013(2) 0.003(2)
C608 0.043(3) 0.047(3) 0.070(4) 0.004(3) 0.002(3) 0.001(3)
C609 0.040(3) 0.074(5) 0.122(7) 0.016(4) 0.015(4) 0.017(3)
C610 0.069(5) 0.050(4) 0.174(9) 0.020(5) 0.049(5) 0.025(4)
C611 0.068(5) 0.037(3) 0.141(7) -0.004(4) 0.042(5) 0.004(3)
C612 0.049(3) 0.048(3) 0.082(5) -0.007(3) 0.021(3) -0.001(3)
C701 0.047(3) 0.036(3) 0.042(3) -0.001(2) -0.001(2) 0.002(2)
C702 0.056(4) 0.053(4) 0.061(4) 0.001(3) 0.007(3) 0.010(3)
C703 0.060(4) 0.081(5) 0.103(6) 0.002(4) 0.017(4) 0.029(4)
C704 0.082(5) 0.060(5) 0.111(7) -0.011(4) -0.001(5) 0.031(4)
C705 0.093(6) 0.043(4) 0.107(6) 0.000(4) -0.014(5) 0.019(4)
C706 0.066(4) 0.040(3) 0.077(5) 0.004(3) -0.002(3) 0.006(3)
C707 0.048(3) 0.037(3) 0.031(3) 0.006(2) 0.006(2) -0.006(2)
C708 0.056(3) 0.056(4) 0.051(4) 0.003(3) 0.013(3) 0.002(3)
C709 0.077(5) 0.074(5) 0.064(5) -0.009(4) 0.040(4) -0.011(4)
C710 0.112(6) 0.092(6) 0.038(4) 0.002(4) 0.020(4) -0.032(5)
C711 0.090(5) 0.082(5) 0.039(4) 0.021(3) -0.002(3) -0.014(4)
C712 0.057(4) 0.061(4) 0.043(3) 0.015(3) 0.001(3) -0.001(3)
C801 0.053(3) 0.042(3) 0.037(3) -0.003(2) -0.001(2) -0.006(2)
C802 0.057(4) 0.059(4) 0.046(3) 0.001(3) 0.007(3) -0.001(3)
C803 0.067(4) 0.085(5) 0.073(5) 0.003(4) 0.014(4) 0.017(4)
C804 0.087(5) 0.068(5) 0.072(5) -0.016(4) 0.000(4) 0.019(4)
C805 0.105(6) 0.040(4) 0.099(6) -0.004(4) 0.000(5) -0.007(4)
C806 0.071(4) 0.044(4) 0.087(5) -0.010(3) 0.017(4) -0.013(3)
C807 0.064(4) 0.036(3) 0.050(3) 0.013(3) -0.016(3) -0.009(3)
C808 0.091(5) 0.093(5) 0.041(4) 0.017(4) -0.009(4) -0.028(4)
C809 0.115(7) 0.101(6) 0.055(5) 0.026(4) -0.038(5) -0.044(5)
C810 0.083(6) 0.091(6) 0.111(8) 0.040(6) -0.051(6) -0.023(5)
C811 0.071(5) 0.106(7) 0.114(7) -0.007(6) -0.038(5) 0.009(5)
C812 0.059(4) 0.096(6) 0.074(5) -0.006(4) -0.018(4) 0.019(4)
O1 0.43(2) 0.185(12) 0.258(16) -0.060(11) -0.190(17) 0.066(15)
C7 0.45(4) 0.26(3) 0.141(14) -0.085(15) -0.16(2) 0.25(3)
C8 0.33(4) 0.32(4) 0.40(5) -0.05(3) 0.13(3) -0.11(3)
C9 0.37(3) 0.135(12) 0.208(18) 0.035(12) -0.002(16) 0.108(16)

loop_
_atom_type_symbol
_atom_type_description
_atom_type_scat_dispersion_real
_atom_type_scat_dispersion_imag
_atom_type_scat_source
C C 0.0033 0.0016 'International Tables Vol C Tables 4.2.6.8 and 6.1.1.4'
H H 0.0000 0.0000 'International Tables Vol C Tables 4.2.6.8 and 6.1.1.4'
P P 0.1023 0.0942 'International Tables Vol C Tables 4.2.6.8 and 6.1.1.4'
O O 0.0106 0.0060 'International Tables Vol C Tables 4.2.6.8 and 6.1.1.4'
Cl Cl 0.1484 0.1585 'International Tables Vol C Tables 4.2.6.8 and 6.1.1.4'
Pt Pt -1.7033 8.3905 'International Tables Vol C Tables 4.2.6.8 and 6.1.1.4'

loop_
_geom_angle_atom_site_label_1
_geom_angle_atom_site_label_2
_geom_angle_atom_site_label_3
_geom_angle
_geom_angle_site_symmetry_1
_geom_angle_site_symmetry_3
C1 Pt1 P1 87.84(14) . .
C1 Pt1 P4 87.72(14) . .
P1 Pt1 P4 175.57(5) . .
C1 Pt1 Cl1 179.42(14) . .
P1 Pt1 Cl1 91.68(5) . .
P4 Pt1 Cl1 92.75(5) . .
C4 Pt2 P5 87.49(14) . .
C4 Pt2 P8 88.32(14) . .
P5 Pt2 P8 175.40(5) . .
C4 Pt2 Cl2 178.29(15) . .
P5 Pt2 Cl2 92.74(5) . .
P8 Pt2 Cl2 91.50(5) . .
C101 P1 C107 103.9(2) . .
C101 P1 C2 106.0(3) . .
C107 P1 C2 104.9(2) . .
C101 P1 Pt1 120.43(18) . .
C107 P1 Pt1 112.9(2) . .
C2 P1 Pt1 107.52(17) . .
C1 P2 C2 105.4(2) . .
C1 P2 C201 118.1(2) . .
C2 P2 C201 107.0(2) . .
C1 P2 C207 114.4(3) . .
C2 P2 C207 105.6(3) . .
C201 P2 C207 105.4(2) . .
C1 P3 C307 116.3(2) . .
C1 P3 C301 115.5(2) . .
C307 P3 C301 105.3(2) . .
C1 P3 C3 105.5(2) . .
C307 P3 C3 109.4(2) . .
C301 P3 C3 104.1(2) . .
C401 P4 C407 102.9(3) . .
C401 P4 C3 106.3(2) . .
C407 P4 C3 105.6(3) . .
C401 P4 Pt1 112.82(18) . .
C407 P4 Pt1 120.86(19) . .
C3 P4 Pt1 107.34(17) . .
C507 P5 C501 103.8(3) . .
C507 P5 C5 106.8(2) . .
C501 P5 C5 105.4(3) . .
C507 P5 Pt2 111.73(18) . .
C501 P5 Pt2 120.47(19) . .
C5 P5 Pt2 107.85(16) . .
C4 P6 C607 116.3(2) . .
C4 P6 C5 105.8(2) . .
C607 P6 C5 104.4(2) . .
C4 P6 C601 115.0(2) . .
C607 P6 C601 105.6(2) . .
C5 P6 C601 109.2(2) . .
C4 P7 C707 118.1(2) . .
C4 P7 C701 114.6(2) . .
C707 P7 C701 105.5(2) . .
C4 P7 C6 105.4(2) . .
C707 P7 C6 107.5(2) . .
C701 P7 C6 104.7(2) . .
C6 P8 C807 105.3(3) . .
C6 P8 C801 105.9(2) . .
C807 P8 C801 102.9(3) . .
C6 P8 Pt2 106.91(16) . .
C807 P8 Pt2 120.85(17) . .
C801 P8 Pt2 113.89(19) . .
P2 C1 P3 128.3(3) . .
P2 C1 Pt1 114.9(2) . .
P3 C1 Pt1 116.6(3) . .
P2 C2 P1 105.1(3) . .
P3 C3 P4 105.2(3) . .
P6 C4 P7 127.1(3) . .
P6 C4 Pt2 118.0(2) . .
P7 C4 Pt2 114.8(2) . .
P6 C5 P5 105.5(2) . .
P7 C6 P8 105.0(2) . .
C106 C101 C102 119.5(6) . .
C106 C101 P1 122.0(5) . .
C102 C101 P1 118.5(5) . .
C101 C102 C103 119.2(7) . .
C104 C103 C102 121.3(7) . .
C103 C104 C105 119.4(7) . .
C104 C105 C106 120.5(8) . .
C101 C106 C105 120.2(7) . .
C108 C107 C112 118.3(5) . .
C108 C107 P1 120.5(4) . .
C112 C107 P1 121.2(5) . .
C107 C108 C109 121.7(6) . .
C110 C109 C108 119.9(8) . .
C109 C110 C111 120.4(7) . .
C110 C111 C112 120.2(7) . .
C107 C112 C111 119.4(7) . .
C206 C201 C202 120.2(5) . .
C206 C201 P2 118.9(4) . .
C202 C201 P2 120.9(4) . .
C201 C202 C203 118.9(6) . .
C204 C203 C202 121.5(7) . .
C203 C204 C205 119.5(6) . .
C204 C205 C206 121.2(7) . .
C201 C206 C205 118.6(6) . .
C208 C207 C212 119.6(5) . .
C208 C207 P2 119.8(4) . .
C212 C207 P2 120.6(5) . .
C209 C208 C207 120.6(6) . .
C208 C209 C210 119.5(7) . .
C211 C210 C209 120.7(6) . .
C210 C211 C212 119.2(7) . .
C211 C212 C207 120.4(6) . .
C302 C301 C306 119.0(5) . .
C302 C301 P3 120.1(4) . .
C306 C301 P3 120.8(4) . .
C301 C302 C303 119.4(6) . .
C304 C303 C302 120.9(7) . .
C303 C304 C305 120.3(6) . .
C304 C305 C306 120.1(6) . .
C305 C306 C301 120.2(6) . .
C308 C307 C312 119.6(5) . .
C308 C307 P3 120.6(4) . .
C312 C307 P3 119.7(4) . .
C307 C308 C309 119.3(6) . .
C310 C309 C308 120.4(7) . .
C311 C310 C309 120.2(6) . .
C310 C311 C312 120.3(7) . .
C311 C312 C307 120.3(6) . .
C406 C401 C402 118.0(5) . .
C406 C401 P4 122.1(5) . .
C402 C401 P4 119.8(4) . .
C401 C402 C403 120.8(6) . .
C404 C403 C402 120.1(7) . .
C405 C404 C403 119.7(6) . .
C404 C405 C406 120.8(7) . .
C401 C406 C405 120.5(7) . .
C408 C407 C412 117.9(6) . .
C408 C407 P4 119.0(5) . .
C412 C407 P4 123.1(4) . .
C407 C408 C409 120.1(7) . .
C410 C409 C408 120.0(8) . .
C411 C410 C409 120.3(7) . .
C410 C411 C412 120.5(7) . .
C411 C412 C407 121.2(7) . .
C506 C501 C502 118.6(6) . .
C506 C501 P5 122.5(5) . .
C502 C501 P5 118.9(6) . .
C501 C502 C503 118.3(9) . .
C504 C503 C502 121.4(9) . .
C505 C504 C503 120.4(9) . .
C504 C505 C506 120.3(10) . .
C501 C506 C505 120.9(8) . .
C512 C507 C508 117.2(6) . .
C512 C507 P5 123.2(4) . .
C508 C507 P5 119.6(5) . .
C507 C508 C509 121.6(6) . .
C510 C509 C508 119.5(7) . .
C509 C510 C511 120.3(6) . .
C510 C511 C512 119.3(6) . .
C507 C512 C511 121.9(6) . .
C606 C601 C602 119.8(5) . .
C606 C601 P6 119.4(4) . .
C602 C601 P6 120.7(4) . .
C601 C602 C603 120.3(6) . .
C604 C603 C602 120.0(6) . .
C603 C604 C605 120.4(6) . .
C604 C605 C606 120.5(6) . .
C601 C606 C605 119.1(6) . .
C608 C607 C612 119.3(5) . .
C608 C607 P6 119.7(4) . .
C612 C607 P6 121.0(4) . .
C609 C608 C607 119.6(6) . .
C610 C609 C608 120.2(6) . .
C609 C610 C611 121.0(6) . .
C612 C611 C610 119.3(6) . .
C611 C612 C607 120.5(6) . .
C702 C701 C706 119.6(5) . .
C702 C701 P7 119.7(4) . .
C706 C701 P7 120.6(4) . .
C701 C702 C703 119.6(6) . .
C704 C703 C702 119.9(7) . .
C705 C704 C703 120.9(6) . .
C704 C705 C706 120.3(7) . .
C705 C706 C701 119.8(6) . .
C712 C707 C708 119.4(5) . .
C712 C707 P7 121.4(4) . .
C708 C707 P7 119.2(4) . .
C709 C708 C707 118.8(6) . .
C710 C709 C708 120.8(6) . .
C711 C710 C709 119.8(6) . .
C710 C711 C712 121.4(6) . .
C711 C712 C707 119.8(6) . .
C802 C801 C806 118.7(5) . .
C802 C801 P8 120.6(4) . .
C806 C801 P8 120.7(5) . .
C801 C802 C803 121.3(6) . .
C804 C803 C802 119.4(7) . .
C805 C804 C803 120.9(6) . .
C804 C805 C806 119.8(7) . .
C801 C806 C805 119.9(6) . .
C812 C807 C808 118.7(6) . .
C812 C807 P8 121.2(5) . .
C808 C807 P8 120.1(5) . .
C807 C808 C809 119.7(8) . .
C810 C809 C808 121.2(8) . .
C811 C810 C809 118.6(7) . .
C810 C811 C812 122.3(9) . .
C807 C812 C811 119.4(7) . .
O1 C7 C9 123(4) . .
O1 C7 C8 116(3) . .
C9 C7 C8 121(3) . .
O2 C10 C12 111(3) . .
O2 C10 C11 121(3) . .
C12 C10 C11 115(3) . .
C15 C13 O3 117(2) . .
C15 C13 C14 122(3) . .
O3 C13 C14 108(2) . .
O4 C16 C17 114(3) . .
O4 C16 C18 112(2) . .
C17 C16 C18 126(3) . .
C20 O5 C19 142(2) 2_565 .
C20 O5 C19 49.7(18) 2_565 2_565
C19 O5 C19 93.1(17) . 2_565
C21 C19 C20 122(2) . .
C21 C19 O5 115.5(19) . .
C20 C19 O5 116(2) . .
C21 C19 O5 150(2) . 2_565
C20 C19 O5 29.7(11) . 2_565
O5 C19 O5 86.9(17) . 2_565
O5 C20 C19 101(2) 2_565 .
O2A C10A C11A 123(2) . .
O2A C10A C12A 124(2) . .
C11A C10A C12A 112(2) . .

loop_
_geom_bond_atom_site_label_1
_geom_bond_atom_site_label_2
_geom_bond_distance
_geom_bond_site_symmetry_2
Pt1 C1 2.060(4) .
Pt1 P1 2.2914(13) .
Pt1 P4 2.2915(13) .
Pt1 Cl1 2.3670(14) .
Pt2 C4 2.054(4) .
Pt2 P5 2.2841(13) .
Pt2 P8 2.2927(13) .
Pt2 Cl2 2.3616(16) .
P1 C101 1.822(6) .
P1 C107 1.823(5) .
P1 C2 1.828(5) .
P2 C1 1.691(5) .
P2 C2 1.810(5) .
P2 C201 1.812(5) .
P2 C207 1.815(5) .
P3 C1 1.693(5) .
P3 C307 1.796(5) .
P3 C301 1.804(5) .
P3 C3 1.811(5) .
P4 C401 1.814(5) .
P4 C407 1.819(6) .
P4 C3 1.831(5) .
P5 C507 1.817(6) .
P5 C501 1.818(6) .
P5 C5 1.835(5) .
P6 C4 1.693(5) .
P6 C607 1.806(5) .
P6 C5 1.809(5) .
P6 C601 1.810(5) .
P7 C4 1.693(5) .
P7 C707 1.800(5) .
P7 C701 1.805(5) .
P7 C6 1.814(5) .
P8 C6 1.817(5) .
P8 C807 1.823(6) .
P8 C801 1.825(5) .
C101 C106 1.376(9) .
C101 C102 1.377(8) .
C102 C103 1.405(10) .
C103 C104 1.354(12) .
C104 C105 1.367(12) .
C105 C106 1.394(10) .
C107 C108 1.375(8) .
C107 C112 1.376(8) .
C108 C109 1.381(9) .
C109 C110 1.344(11) .
C110 C111 1.360(11) .
C111 C112 1.414(10) .
C201 C206 1.373(8) .
C201 C202 1.386(8) .
C202 C203 1.390(9) .
C203 C204 1.344(11) .
C204 C205 1.361(11) .
C205 C206 1.400(9) .
C207 C208 1.374(8) .
C207 C212 1.389(8) .
C208 C209 1.373(8) .
C209 C210 1.386(11) .
C210 C211 1.378(11) .
C211 C212 1.378(9) .
C301 C302 1.383(8) .
C301 C306 1.404(8) .
C302 C303 1.394(9) .
C303 C304 1.362(10) .
C304 C305 1.370(11) .
C305 C306 1.379(9) .
C307 C308 1.381(8) .
C307 C312 1.393(8) .
C308 C309 1.398(9) .
C309 C310 1.383(11) .
C310 C311 1.358(11) .
C311 C312 1.386(9) .
C401 C406 1.370(8) .
C401 C402 1.381(8) .
C402 C403 1.384(9) .
C403 C404 1.364(11) .
C404 C405 1.347(11) .
C405 C406 1.392(10) .
C407 C408 1.366(9) .
C407 C412 1.390(8) .
C408 C409 1.413(10) .
C409 C410 1.357(12) .
C410 C411 1.342(12) .
C411 C412 1.376(9) .
C501 C506 1.383(10) .
C501 C502 1.393(10) .
C502 C503 1.402(12) .
C503 C504 1.353(16) .
C504 C505 1.334(16) .
C505 C506 1.383(10) .
C507 C512 1.371(8) .
C507 C508 1.372(8) .
C508 C509 1.386(10) .
C509 C510 1.356(11) .
C510 C511 1.365(10) .
C511 C512 1.382(9) .
C601 C606 1.378(7) .
C601 C602 1.378(7) .
C602 C603 1.397(9) .
C603 C604 1.347(11) .
C604 C605 1.378(11) .
C605 C606 1.397(9) .
C607 C608 1.391(7) .
C607 C612 1.395(8) .
C608 C609 1.388(8) .
C609 C610 1.357(11) .
C610 C611 1.389(11) .
C611 C612 1.371(8) .
C701 C702 1.383(8) .
C701 C706 1.393(8) .
C702 C703 1.388(8) .
C703 C704 1.376(11) .
C704 C705 1.352(11) .
C705 C706 1.380(9) .
C707 C712 1.392(7) .
C707 C708 1.404(7) .
C708 C709 1.387(9) .
C709 C710 1.374(11) .
C710 C711 1.360(11) .
C711 C712 1.367(9) .
C801 C802 1.374(8) .
C801 C806 1.385(8) .
C802 C803 1.378(9) .
C803 C804 1.369(11) .
C804 C805 1.355(11) .
C805 C806 1.399(9) .
C807 C812 1.367(9) .
C807 C808 1.388(9) .
C808 C809 1.394(11) .
C809 C810 1.363(13) .
C810 C811 1.330(13) .
C811 C812 1.404(10) .
O1 C7 1.21(2) .
C7 C9 1.36(3) .
C7 C8 1.37(4) .
O2 C10 1.34(3) .
C10 C12 1.35(3) .
C10 C11 1.36(3) .
O3 C13 1.34(2) .
C13 C15 1.33(2) .
C13 C14 1.37(3) .
O4 C16 1.25(2) .
C16 C17 1.30(2) .
C16 C18 1.43(2) .
O5 C20 0.88(2) 2_565
O5 C19 1.42(2) .
O5 C19 1.74(3) 2_565
C19 C21 1.25(2) .
C19 C20 1.35(2) .
C19 O5 1.74(3) 2_565
C20 O5 0.88(2) 2_565
O2A C10A 1.176(18) .
C10A C11A 1.34(2) .
C10A C12A 1.39(2) .
C14A C14A 1.71(6) 2_855
C21A C19A 1.15(3) 2_565
